data_1008752
loop_
_publ_author_name
'le Page, Y'
'Strobel, P'

_publ_section_title
;
Structure of Iron(II) Molybdenum(IV) Oxide Fe2 Mo3 O8
;
_journal_coden_ASTM ACBCAR
_journal_name_full 'Acta Crystallographica B (24,1968-38,1982)'
_journal_page_first 1265
_journal_page_last 1267
_journal_paper_doi 10.1107/S0567740882005445
_journal_volume 38
_journal_year 1982
_chemical_compound_source synthetic
_chemical_formula_structural 'Fe2 Mo3 O8'
_chemical_formula_sum 'Fe2 Mo3 O8'
_chemical_name_mineral Kamiokite
_chemical_name_systematic 'Diiron trimolybdenum(IV) oxide'
_space_group_IT_number 186
_symmetry_cell_setting hexagonal
_symmetry_Int_Tables_number 186
_symmetry_space_group_name_Hall 'P 6c -2c'
_symmetry_space_group_name_H-M 'P 63 m c'
_cell_angle_alpha 90
_cell_angle_beta 90
_cell_angle_gamma 120
_cell_formula_units_Z 2
_cell_length_a 5.7732(6)
_cell_length_b 5.7732(6)
_cell_length_c 10.0542(11)
_cell_volume 290.2
_exptl_crystal_density_meas 5.96
_refine_ls_R_factor_all 0.029
_cod_database_code 1008752

loop_
_symmetry_equiv_pos_as_xyz
x,y,z
-y,x-y,z
y-x,-x,z
-y,-x,z
y-x,y,z
x,x-y,z
-x,-y,1/2+z
y,y-x,1/2+z
x-y,x,1/2+z
y,x,1/2+z
x-y,-y,1/2+z
-x,y-x,1/2+z

loop_
_atom_site_aniso_label
_atom_site_aniso_U_11
_atom_site_aniso_U_12
_atom_site_aniso_U_13
_atom_site_aniso_U_22
_atom_site_aniso_U_23
_atom_site_aniso_U_33
Mo1 0.00273(10) 0.00179(10) 0.00006(7) 0.00273(10) -0.00006(7) 0.00283(10)
Fe1 0.0067(3) 0.0033(6) 0. 0.0067(3) 0. 0.0033(4)
Fe2 0.0052(3) 0.0026(3) 0. 0.0052(3) 0. 0.0024(4)
O1 0.0040(13) 0.0020(13) 0. 0.0040(13) 0. 0.0051(20)
O2 0.0053(14) 0.0026(19) 0. 0.0053(14) 0. 0.0048(19)
O3 0.0041(9) 0.002(1) -0.0005(5) 0.0041(9) 0.0005(5) 0.0063(12)
O4 0.005(1) 0.0022(11) 0.0006(6) 0.005(1) -0.0006(6) 0.0064(10)

loop_
_atom_site_label
_atom_site_type_symbol
_atom_site_symmetry_multiplicity
_atom_site_Wyckoff_symbol
_atom_site_fract_x
_atom_site_fract_y
_atom_site_fract_z
_atom_site_occupancy
_atom_site_attached_hydrogens
_atom_site_calc_flag
Mo1 Mo4+ 6 c 0.14605(3) -0.14605(3) 0.25 1. 0 d
Fe1 Fe2+ 2 b 0.33333 0.66667 -0.04810(14) 1. 0 d
Fe2 Fe2+ 2 b 0.33333 0.66667 0.51301(13) 1. 0 d
O1 O2- 2 a 0. 0. 0.3906(7) 1. 0 d
O2 O2- 2 b 0.33333 0.6667 0.1470(7) 1. 0 d
O3 O2- 6 c 0.4883(4) -0.4883(4) 0.3629(4) 1. 0 d
O4 O2- 6 c 0.1671(4) -0.1671(4) 0.6344(4) 1. 0 d

loop_
_atom_type_symbol
_atom_type_oxidation_number
Mo4+ 4.000
Fe2+ 2.000
O2- -2.000
